data_1539549
loop_
_publ_author_name
'Szymanski, J.T.'

_publ_section_title
;
 The Crystal Structures of Plumbojarosite PB(Fe3 (SO4)2(OH)6)2
;
_journal_name_full 'Canadian Mineralogist'
_journal_page_first 659
_journal_page_last 668
_journal_volume 23
_journal_year 1985
_chemical_formula_sum 'Fe6 H12 O28 Pb S4'
_chemical_name_systematic 'Pb (Fe3 (O H)6 (S O4)2)2'
_space_group_IT_number 166
_symmetry_space_group_name_Hall '-R 3 2"'
_symmetry_space_group_name_H-M 'R -3 m :H'
_cell_angle_alpha 90
_cell_angle_beta 90
_cell_angle_gamma 120
_cell_formula_units_Z 3
_cell_length_a 7.3055
_cell_length_b 7.3055
_cell_length_c 33.675
_cell_volume 1556.461
_citation_journal_id_ASTM CAMIA6
_cod_data_source_file Szymanski_CAMIA6_1985_1164.cif
_cod_data_source_block H12Fe6O28Pb1S4
_cod_original_formula_sum 'H12 Fe6 O28 Pb1 S4'
_cod_database_code 1539549

loop_
_symmetry_equiv_pos_as_xyz
x,y,z
-y,x-y,z
-x+y,-x,z
y,x,-z
-x,-x+y,-z
x-y,-y,-z
-x,-y,-z
y,-x+y,-z
x-y,x,-z
-y,-x,z
x,x-y,z
-x+y,y,z
x+2/3,y+1/3,z+1/3
-y+2/3,x-y+1/3,z+1/3
-x+y+2/3,-x+1/3,z+1/3
y+2/3,x+1/3,-z+1/3
-x+2/3,-x+y+1/3,-z+1/3
x-y+2/3,-y+1/3,-z+1/3
-x+2/3,-y+1/3,-z+1/3
y+2/3,-x+y+1/3,-z+1/3
x-y+2/3,x+1/3,-z+1/3
-y+2/3,-x+1/3,z+1/3
x+2/3,x-y+1/3,z+1/3
-x+y+2/3,y+1/3,z+1/3
x+1/3,y+2/3,z+2/3
-y+1/3,x-y+2/3,z+2/3
-x+y+1/3,-x+2/3,z+2/3
y+1/3,x+2/3,-z+2/3
-x+1/3,-x+y+2/3,-z+2/3
x-y+1/3,-y+2/3,-z+2/3
-x+1/3,-y+2/3,-z+2/3
y+1/3,-x+y+2/3,-z+2/3
x-y+1/3,x+2/3,-z+2/3
-y+1/3,-x+2/3,z+2/3
x+1/3,x-y+2/3,z+2/3
-x+y+1/3,y+2/3,z+2/3

loop_
_atom_site_label
_atom_site_type_symbol
_atom_site_fract_x
_atom_site_fract_y
_atom_site_fract_z
_atom_site_occupancy
_atom_site_U_iso_or_equiv
O2 O-2 0 0 0.69971 1 0.0
Pb1 Pb+2 0 0 0 0.039 0.0
O4 O-2 0.23115 0.4623 0.52569 1 0.0
S2 S+6 0 0 0.65456 1 0.0
S1 S+6 0 0 0.15605 1 0.0
O3 O-2 0.22315 0.4463 0.02688 1 0.0
O6 O-2 0.12303 0.24606 0.43845 1 0.0
O1 O-2 0 0 0.19934 1 0.0
Fe1 Fe+3 0.16457 0.32914 0.08228 1 0.0
H2 H+1 0.1803 0.3606 0.443 1 0.0
O5 O-2 0.13053 0.26106 -0.0694 1 0.0
H1 H+1 0.17 0.34 -0.052 1 0.0
Pb2 Pb+2 0 0 0.5 0.961 0.0
